data_7032589
loop_
_publ_author_name
'Werner, Julia'
'Rams, Micha\/l'
'Tomkowicz, Zbigniew'
'N\"ather, Christian'

_publ_section_title
;
 A Co(ii) thiocyanato coordination polymer with
 4-(3-phenylpropyl)pyridine: the influence of the co-ligand on the
 magnetic properties.
;
_journal_issue 46
_journal_name_full 'Dalton transactions (Cambridge, England : 2003)'
_journal_page_first 17333
_journal_page_last 17342
_journal_paper_doi 10.1039/c4dt02271h
_journal_volume 43
_journal_year 2014
_chemical_formula_moiety 'C58 H60 Co N6 S2'
_chemical_formula_sum 'C58 H60 Co N6 S2'
_chemical_formula_weight 964.17
_chemical_name_systematic
; 
 ? 
;
_space_group_IT_number 2
_symmetry_cell_setting triclinic
_symmetry_space_group_name_Hall '-P 1'
_symmetry_space_group_name_H-M 'P -1'
_atom_sites_solution_hydrogens geom
_atom_sites_solution_primary direct
_atom_sites_solution_secondary difmap
_audit_creation_method SHELXL-97
_cell_angle_alpha 72.399(9)
_cell_angle_beta 82.890(9)
_cell_angle_gamma 70.483(9)
_cell_formula_units_Z 1
_cell_length_a 9.4597(7)
_cell_length_b 11.3800(9)
_cell_length_c 13.1332(10)
_cell_measurement_temperature 200(2)
_cell_volume 1269.78(19)
_computing_cell_refinement 'X-Area (STOE, 2008)'
_computing_data_collection 'X-Area (STOE, 2008)'
_computing_data_reduction 'X-Area (STOE, 2008)'
_computing_structure_refinement 'SHELXL-97 (Sheldrick, 2008)'
_computing_structure_solution 'SHELXS-97 (Sheldrick, 2008)'
_diffrn_ambient_temperature 200(2)
_diffrn_measured_fraction_theta_full 0.981
_diffrn_measured_fraction_theta_max 0.981
_diffrn_measurement_device_type 'STOE IPDS-1'
_diffrn_measurement_method 'phi scans'
_diffrn_radiation_monochromator graphite
_diffrn_radiation_source 'fine-focus sealed tube'
_diffrn_radiation_type MoK\a
_diffrn_radiation_wavelength 0.71073
_diffrn_reflns_av_R_equivalents 0.0577
_diffrn_reflns_av_sigmaI/netI 0.0597
_diffrn_reflns_limit_h_max 11
_diffrn_reflns_limit_h_min -12
_diffrn_reflns_limit_k_max 14
_diffrn_reflns_limit_k_min -14
_diffrn_reflns_limit_l_max 16
_diffrn_reflns_limit_l_min -16
_diffrn_reflns_number 13385
_diffrn_reflns_theta_full 27.00
_diffrn_reflns_theta_max 27.00
_diffrn_reflns_theta_min 2.51
_exptl_absorpt_coefficient_mu 0.464
_exptl_absorpt_correction_T_max 0.9744
_exptl_absorpt_correction_T_min 0.9083
_exptl_absorpt_correction_type numerical
_exptl_absorpt_process_details 'X-Shape and X-Red 32 (STOE, 2008)'
_exptl_crystal_colour pink
_exptl_crystal_density_diffrn 1.261
_exptl_crystal_density_method 'not measured'
_exptl_crystal_description needle
_exptl_crystal_F_000 509
_exptl_crystal_size_max 0.28
_exptl_crystal_size_mid 0.13
_exptl_crystal_size_min 0.04
_refine_diff_density_max 0.277
_refine_diff_density_min -0.641
_refine_diff_density_rms 0.061
_refine_ls_extinction_method none
_refine_ls_goodness_of_fit_ref 0.955
_refine_ls_hydrogen_treatment constr
_refine_ls_matrix_type full
_refine_ls_number_parameters 304
_refine_ls_number_reflns 5439
_refine_ls_number_restraints 0
_refine_ls_restrained_S_all 0.955
_refine_ls_R_factor_all 0.0580
_refine_ls_R_factor_gt 0.0410
_refine_ls_shift/su_max 0.001
_refine_ls_shift/su_mean 0.000
_refine_ls_structure_factor_coef Fsqd
_refine_ls_weighting_details 'calc w=1/[\s^2^(Fo^2^)+(0.0658P)^2^+0.0000P] where P=(Fo^2^+2Fc^2^)/3'
_refine_ls_weighting_scheme calc
_refine_ls_wR_factor_gt 0.1009
_refine_ls_wR_factor_ref 0.1069
_reflns_number_gt 4171
_reflns_number_total 5439
_reflns_threshold_expression >2sigma(I)
_cod_data_source_file c4dt02271h2.cif
_cod_data_source_block jw506
_cod_depositor_comments 'Adding full bibliography for 7032589--7032590.cif.'
_cod_original_cell_volume 1269.78(17)
_cod_database_code 7032589

loop_
_symmetry_equiv_pos_as_xyz
'x, y, z'
'-x, -y, -z'

loop_
_atom_site_label
_atom_site_type_symbol
_atom_site_fract_x
_atom_site_fract_y
_atom_site_fract_z
_atom_site_U_iso_or_equiv
_atom_site_adp_type
_atom_site_occupancy
_atom_site_symmetry_multiplicity
_atom_site_calc_flag
_atom_site_refinement_flags
Co1 Co 0.5000 0.5000 0.5000 0.02114(11) Uani 1 2 d S
S1 S 1.00937(7) 0.36116(6) 0.35867(5) 0.05271(18) Uani 1 1 d .
C1 C 0.8422(2) 0.41499(18) 0.40855(14) 0.0271(4) Uani 1 1 d .
N1 N 0.72205(18) 0.45093(16) 0.44502(12) 0.0295(3) Uani 1 1 d .
N11 N 0.50010(17) 0.70608(15) 0.46282(11) 0.0250(3) Uani 1 1 d .
C11 C 0.6204(2) 0.74594(19) 0.42564(14) 0.0301(4) Uani 1 1 d .
H11 H 0.7161 0.6820 0.4280 0.036 Uiso 1 1 calc R
C12 C 0.6122(2) 0.87510(19) 0.38416(14) 0.0312(4) Uani 1 1 d .
H12 H 0.7006 0.8977 0.3582 0.037 Uiso 1 1 calc R
C13 C 0.4747(2) 0.97205(19) 0.38034(14) 0.0289(4) Uani 1 1 d .
C14 C 0.3525(2) 0.9313(2) 0.42223(16) 0.0353(4) Uani 1 1 d .
H14 H 0.2564 0.9936 0.4238 0.042 Uiso 1 1 calc R
C15 C 0.3686(2) 0.80000(19) 0.46210(15) 0.0308(4) Uani 1 1 d .
H15 H 0.2820 0.7753 0.4904 0.037 Uiso 1 1 calc R
C16 C 0.4585(3) 1.1137(2) 0.32932(16) 0.0381(5) Uani 1 1 d .
H16A H 0.5516 1.1299 0.3396 0.046 Uiso 1 1 calc R
H16B H 0.3749 1.1671 0.3655 0.046 Uiso 1 1 calc R
C17 C 0.4282(3) 1.1559(2) 0.20928(16) 0.0356(5) Uani 1 1 d .
H17A H 0.4221 1.2484 0.1797 0.043 Uiso 1 1 calc R
H17B H 0.5138 1.1046 0.1730 0.043 Uiso 1 1 calc R
C18 C 0.2841(3) 1.1387(3) 0.18438(16) 0.0434(5) Uani 1 1 d .
H18A H 0.2938 1.0451 0.2081 0.052 Uiso 1 1 calc R
H18B H 0.1996 1.1836 0.2256 0.052 Uiso 1 1 calc R
C19 C 0.2483(2) 1.1909(2) 0.06738(15) 0.0349(4) Uani 1 1 d .
C20 C 0.2909(3) 1.1115(2) 0.00018(18) 0.0501(6) Uani 1 1 d .
H20 H 0.3443 1.0220 0.0280 0.060 Uiso 1 1 calc R
C21 C 0.2567(3) 1.1606(3) -0.10753(19) 0.0584(7) Uani 1 1 d .
H21 H 0.2860 1.1044 -0.1524 0.070 Uiso 1 1 calc R
C22 C 0.1809(3) 1.2895(3) -0.14929(17) 0.0494(6) Uani 1 1 d .
H22 H 0.1573 1.3228 -0.2229 0.059 Uiso 1 1 calc R
C23 C 0.1396(3) 1.3696(2) -0.08483(19) 0.0467(6) Uani 1 1 d .
H23 H 0.0876 1.4592 -0.1136 0.056 Uiso 1 1 calc R
C24 C 0.1732(3) 1.3211(2) 0.02312(18) 0.0408(5) Uani 1 1 d .
H24 H 0.1441 1.3783 0.0672 0.049 Uiso 1 1 calc R
N31 N 0.57237(17) 0.45474(15) 0.66353(11) 0.0250(3) Uani 1 1 d .
C31 C 0.6853(2) 0.48786(19) 0.68566(14) 0.0278(4) Uani 1 1 d .
H31 H 0.7404 0.5273 0.6279 0.033 Uiso 1 1 calc R
C32 C 0.7262(2) 0.46740(19) 0.78920(14) 0.0298(4) Uani 1 1 d .
H32 H 0.8067 0.4938 0.8008 0.036 Uiso 1 1 calc R
C33 C 0.6497(2) 0.40856(17) 0.87537(13) 0.0271(4) Uani 1 1 d .
C34 C 0.5341(2) 0.3720(2) 0.85247(14) 0.0348(5) Uani 1 1 d .
H34 H 0.4789 0.3303 0.9088 0.042 Uiso 1 1 calc R
C35 C 0.4994(2) 0.3965(2) 0.74702(14) 0.0342(5) Uani 1 1 d .
H35 H 0.4197 0.3707 0.7332 0.041 Uiso 1 1 calc R
C36 C 0.6899(3) 0.38442(19) 0.98972(14) 0.0344(4) Uani 1 1 d .
H36A H 0.5965 0.4000 1.0339 0.041 Uiso 1 1 calc R
H36B H 0.7398 0.4475 0.9919 0.041 Uiso 1 1 calc R
C37 C 0.7930(2) 0.24728(18) 1.03827(13) 0.0290(4) Uani 1 1 d .
H37A H 0.8876 0.2315 0.9953 0.035 Uiso 1 1 calc R
H37B H 0.7441 0.1835 1.0363 0.035 Uiso 1 1 calc R
C38 C 0.8282(2) 0.22847(19) 1.15362(14) 0.0322(4) Uani 1 1 d .
H38A H 0.8907 0.2832 1.1532 0.039 Uiso 1 1 calc R
H38B H 0.7328 0.2603 1.1921 0.039 Uiso 1 1 calc R
C39 C 0.9083(2) 0.09057(19) 1.21513(14) 0.0281(4) Uani 1 1 d .
C40 C 0.9055(2) 0.0562(2) 1.32657(15) 0.0342(4) Uani 1 1 d .
H40 H 0.8560 0.1207 1.3623 0.041 Uiso 1 1 calc R
C41 C 0.9734(3) -0.0700(2) 1.38615(16) 0.0406(5) Uani 1 1 d .
H41 H 0.9688 -0.0912 1.4620 0.049 Uiso 1 1 calc R
C42 C 1.0472(3) -0.1646(2) 1.33638(18) 0.0466(6) Uani 1 1 d .
H42 H 1.0923 -0.2515 1.3772 0.056 Uiso 1 1 calc R
C43 C 1.0551(3) -0.1318(3) 1.22675(19) 0.0612(8) Uani 1 1 d .
H43 H 1.1080 -0.1960 1.1914 0.073 Uiso 1 1 calc R
C44 C 0.9860(3) -0.0052(2) 1.16715(17) 0.0516(7) Uani 1 1 d .
H44 H 0.9927 0.0158 1.0914 0.062 Uiso 1 1 calc R

loop_
_atom_site_aniso_label
_atom_site_aniso_U_11
_atom_site_aniso_U_22
_atom_site_aniso_U_33
_atom_site_aniso_U_23
_atom_site_aniso_U_13
_atom_site_aniso_U_12
Co1 0.01786(19) 0.02815(19) 0.01595(16) -0.00335(12) -0.00124(12) -0.00757(14)
S1 0.0290(3) 0.0552(4) 0.0579(4) -0.0076(3) 0.0171(3) -0.0065(3)
C1 0.0269(11) 0.0270(9) 0.0244(8) 0.0001(7) -0.0019(7) -0.0105(8)
N1 0.0229(9) 0.0341(9) 0.0283(8) -0.0057(7) 0.0010(6) -0.0081(7)
N11 0.0258(8) 0.0299(8) 0.0192(7) -0.0054(6) -0.0018(6) -0.0095(6)
C11 0.0268(10) 0.0339(10) 0.0294(9) -0.0061(8) -0.0032(8) -0.0108(8)
C12 0.0327(11) 0.0372(11) 0.0289(9) -0.0084(8) -0.0004(8) -0.0184(9)
C13 0.0383(11) 0.0305(10) 0.0210(8) -0.0073(7) -0.0045(7) -0.0135(8)
C14 0.0334(12) 0.0310(10) 0.0385(10) -0.0095(8) 0.0010(9) -0.0071(8)
C15 0.0278(11) 0.0308(10) 0.0322(9) -0.0065(8) 0.0005(8) -0.0097(8)
C16 0.0509(14) 0.0334(11) 0.0340(10) -0.0078(8) -0.0058(9) -0.0183(10)
C17 0.0420(12) 0.0301(10) 0.0337(10) -0.0040(8) -0.0018(9) -0.0141(9)
C18 0.0443(14) 0.0575(14) 0.0303(10) -0.0055(10) -0.0002(9) -0.0245(11)
C19 0.0341(12) 0.0399(11) 0.0305(10) -0.0065(8) -0.0001(8) -0.0147(9)
C20 0.0629(17) 0.0370(12) 0.0413(12) -0.0091(10) -0.0005(11) -0.0060(11)
C21 0.073(2) 0.0638(17) 0.0382(12) -0.0235(12) 0.0059(12) -0.0151(15)
C22 0.0462(15) 0.0668(16) 0.0305(11) -0.0019(11) -0.0042(10) -0.0211(12)
C23 0.0357(13) 0.0438(13) 0.0507(13) 0.0030(10) -0.0070(10) -0.0121(10)
C24 0.0373(13) 0.0416(12) 0.0464(12) -0.0160(10) 0.0013(9) -0.0136(10)
N31 0.0243(8) 0.0319(8) 0.0178(6) -0.0034(6) -0.0027(6) -0.0101(6)
C31 0.0300(10) 0.0327(10) 0.0210(8) -0.0028(7) -0.0033(7) -0.0133(8)
C32 0.0312(11) 0.0325(10) 0.0271(9) -0.0050(7) -0.0079(8) -0.0122(8)
C33 0.0338(11) 0.0230(9) 0.0195(8) -0.0041(7) -0.0064(7) -0.0022(8)
C34 0.0388(12) 0.0458(12) 0.0202(8) -0.0039(8) 0.0020(8) -0.0196(10)
C35 0.0358(12) 0.0503(12) 0.0201(8) -0.0024(8) -0.0029(8) -0.0239(10)
C36 0.0473(13) 0.0312(10) 0.0220(9) -0.0066(7) -0.0083(8) -0.0070(9)
C37 0.0322(11) 0.0317(10) 0.0200(8) -0.0054(7) -0.0051(7) -0.0063(8)
C38 0.0380(12) 0.0349(10) 0.0219(9) -0.0074(7) -0.0070(8) -0.0073(9)
C39 0.0267(10) 0.0340(10) 0.0227(8) -0.0064(7) -0.0060(7) -0.0079(8)
C40 0.0335(12) 0.0408(11) 0.0240(9) -0.0078(8) -0.0024(8) -0.0067(9)
C41 0.0417(13) 0.0462(13) 0.0268(9) -0.0006(9) -0.0087(9) -0.0104(10)
C42 0.0523(15) 0.0359(12) 0.0419(12) -0.0036(9) -0.0217(11) -0.0007(10)
C43 0.078(2) 0.0451(14) 0.0431(13) -0.0195(11) -0.0219(13) 0.0169(13)
C44 0.0675(17) 0.0469(13) 0.0268(10) -0.0140(9) -0.0123(10) 0.0068(12)

loop_
_atom_type_symbol
_atom_type_description
_atom_type_scat_dispersion_real
_atom_type_scat_dispersion_imag
_atom_type_scat_source
C C 0.0033 0.0016 'International Tables Vol C Tables 4.2.6.8 and 6.1.1.4'
H H 0.0000 0.0000 'International Tables Vol C Tables 4.2.6.8 and 6.1.1.4'
N N 0.0061 0.0033 'International Tables Vol C Tables 4.2.6.8 and 6.1.1.4'
S S 0.1246 0.1234 'International Tables Vol C Tables 4.2.6.8 and 6.1.1.4'
Co Co 0.3494 0.9721 'International Tables Vol C Tables 4.2.6.8 and 6.1.1.4'

loop_
_geom_angle_atom_site_label_1
_geom_angle_atom_site_label_2
_geom_angle_atom_site_label_3
_geom_angle
_geom_angle_site_symmetry_1
_geom_angle_site_symmetry_3
N1 Co1 N1 180.000(1) 2_666 .
N1 Co1 N31 90.84(6) 2_666 2_666
N1 Co1 N31 89.16(6) . 2_666
N1 Co1 N31 89.16(6) 2_666 .
N1 Co1 N31 90.84(6) . .
N31 Co1 N31 180.000(1) 2_666 .
N1 Co1 N11 91.64(6) 2_666 .
N1 Co1 N11 88.36(6) . .
N31 Co1 N11 88.12(5) 2_666 .
N31 Co1 N11 91.88(5) . .
N1 Co1 N11 88.36(6) 2_666 2_666
N1 Co1 N11 91.64(6) . 2_666
N31 Co1 N11 91.88(5) 2_666 2_666
N31 Co1 N11 88.12(5) . 2_666
N11 Co1 N11 180.0 . 2_666
N1 C1 S1 178.55(17) . .
C1 N1 Co1 172.36(16) . .
C15 N11 C11 116.07(16) . .
C15 N11 Co1 118.70(12) . .
C11 N11 Co1 124.49(13) . .
N11 C11 C12 123.46(19) . .
C11 C12 C13 120.21(18) . .
C14 C13 C12 116.25(18) . .
C14 C13 C16 121.60(19) . .
C12 C13 C16 122.11(18) . .
C13 C14 C15 120.5(2) . .
N11 C15 C14 123.40(18) . .
C13 C16 C17 112.37(17) . .
C18 C17 C16 113.55(17) . .
C19 C18 C17 113.16(17) . .
C20 C19 C24 117.61(19) . .
C20 C19 C18 121.4(2) . .
C24 C19 C18 120.9(2) . .
C19 C20 C21 121.0(2) . .
C22 C21 C20 120.4(2) . .
C23 C22 C21 119.6(2) . .
C22 C23 C24 120.4(2) . .
C19 C24 C23 121.1(2) . .
C31 N31 C35 116.76(15) . .
C31 N31 Co1 122.51(11) . .
C35 N31 Co1 120.67(12) . .
N31 C31 C32 123.18(17) . .
C33 C32 C31 120.01(17) . .
C32 C33 C34 116.88(16) . .
C32 C33 C36 121.94(18) . .
C34 C33 C36 121.18(17) . .
C33 C34 C35 119.70(17) . .
N31 C35 C34 123.46(18) . .
C33 C36 C37 113.41(16) . .
C36 C37 C38 110.97(16) . .
C39 C38 C37 115.36(16) . .
C44 C39 C40 117.10(19) . .
C44 C39 C38 123.44(17) . .
C40 C39 C38 119.46(18) . .
C41 C40 C39 121.4(2) . .
C42 C41 C40 120.40(19) . .
C41 C42 C43 119.1(2) . .
C42 C43 C44 120.4(2) . .
C39 C44 C43 121.6(2) . .

loop_
_geom_bond_atom_site_label_1
_geom_bond_atom_site_label_2
_geom_bond_distance
_geom_bond_site_symmetry_2
Co1 N1 2.0809(16) 2_666
Co1 N1 2.0809(16) .
Co1 N31 2.1922(14) 2_666
Co1 N31 2.1922(14) .
Co1 N11 2.2466(15) .
Co1 N11 2.2466(15) 2_666
S1 C1 1.626(2) .
C1 N1 1.167(3) .
N11 C15 1.341(2) .
N11 C11 1.347(2) .
C11 C12 1.383(3) .
C12 C13 1.391(3) .
C13 C14 1.380(3) .
C13 C16 1.510(3) .
C14 C15 1.387(3) .
C16 C17 1.536(3) .
C17 C18 1.526(3) .
C18 C19 1.507(3) .
C19 C20 1.382(3) .
C19 C24 1.384(3) .
C20 C21 1.390(3) .
C21 C22 1.370(4) .
C22 C23 1.359(4) .
C23 C24 1.392(3) .
N31 C31 1.334(2) .
N31 C35 1.341(2) .
C31 C32 1.390(2) .
C32 C33 1.384(3) .
C33 C34 1.386(3) .
C33 C36 1.516(2) .
C34 C35 1.386(3) .
C36 C37 1.526(3) .
C37 C38 1.527(2) .
C38 C39 1.510(3) .
C39 C44 1.375(3) .
C39 C40 1.395(3) .
C40 C41 1.383(3) .
C41 C42 1.373(3) .
C42 C43 1.373(3) .
C43 C44 1.390(3) .
